data_4506820
loop_
_publ_author_name
'Ju, Huiyeong'
'Lee, Shim Sung'

_publ_section_title
;
 Assembly of Soft Metal Complexes of an O4S2-Macrocycle Displaying
 Endocyclic Monomer, Dumbbell-Like Dimer, and Endo-/Exocyclic Polymer
 Structures
;
_journal_issue 10
_journal_name_full 'Crystal Growth &amp; Design'
_journal_page_first 4972
_journal_paper_doi 10.1021/cg3008987
_journal_volume 12
_journal_year 2012
_chemical_formula_moiety 'C24 H28 Ag2 N2 O4 S4'
_chemical_formula_sum 'C24 H28 Ag2 N2 O4 S4'
_chemical_formula_weight 752.46
_chemical_name_systematic
; 
 ? 
;
_space_group_IT_number 2
_symmetry_cell_setting triclinic
_symmetry_space_group_name_Hall '-P 1'
_symmetry_space_group_name_H-M 'P -1'
_atom_sites_solution_hydrogens geom
_atom_sites_solution_primary direct
_atom_sites_solution_secondary difmap
_audit_creation_method SHELXL-97
_cell_angle_alpha 92.409(2)
_cell_angle_beta 109.082(2)
_cell_angle_gamma 92.670(2)
_cell_formula_units_Z 2
_cell_length_a 8.9977(5)
_cell_length_b 12.3432(6)
_cell_length_c 12.9714(7)
_cell_measurement_reflns_used 9954
_cell_measurement_temperature 173(2)
_cell_measurement_theta_max 28.32
_cell_measurement_theta_min 2.27
_cell_volume 1357.47(13)
_computing_cell_refinement 'Bruker SAINT'
_computing_data_collection 'Bruker APEX2'
_computing_data_reduction 'Bruker SAINT'
_computing_molecular_graphics 'Bruker SHELXTL'
_computing_publication_material 'Bruker SHELXTL'
_computing_structure_refinement 'SHELXL-97 (Sheldrick, 2008)'
_computing_structure_solution 'SHELXS-97 (Sheldrick, 2008)'
_diffrn_ambient_temperature 173(2)
_diffrn_measured_fraction_theta_full 0.990
_diffrn_measured_fraction_theta_max 0.990
_diffrn_measurement_device_type 'Bruker APEX-II CCD'
_diffrn_measurement_method '\f and \w scans'
_diffrn_radiation_monochromator graphite
_diffrn_radiation_source 'fine-focus sealed tube'
_diffrn_radiation_type MoK\a
_diffrn_radiation_wavelength 0.71073
_diffrn_reflns_av_R_equivalents 0.0431
_diffrn_reflns_av_sigmaI/netI 0.0322
_diffrn_reflns_limit_h_max 11
_diffrn_reflns_limit_h_min -11
_diffrn_reflns_limit_k_max 15
_diffrn_reflns_limit_k_min -13
_diffrn_reflns_limit_l_max 15
_diffrn_reflns_limit_l_min -13
_diffrn_reflns_number 21702
_diffrn_reflns_theta_full 26.00
_diffrn_reflns_theta_max 26.00
_diffrn_reflns_theta_min 1.65
_exptl_absorpt_coefficient_mu 1.784
_exptl_absorpt_correction_T_max 0.7883
_exptl_absorpt_correction_T_min 0.5822
_exptl_absorpt_correction_type multi-scan
_exptl_absorpt_process_details SABABS
_exptl_crystal_colour colourless
_exptl_crystal_density_diffrn 1.841
_exptl_crystal_density_method 'not measured'
_exptl_crystal_description block
_exptl_crystal_F_000 752
_exptl_crystal_size_max 0.34
_exptl_crystal_size_mid 0.21
_exptl_crystal_size_min 0.14
_refine_diff_density_max 0.631
_refine_diff_density_min -0.909
_refine_diff_density_rms 0.076
_refine_ls_extinction_method none
_refine_ls_goodness_of_fit_ref 1.032
_refine_ls_hydrogen_treatment constr
_refine_ls_matrix_type full
_refine_ls_number_parameters 325
_refine_ls_number_reflns 5287
_refine_ls_number_restraints 0
_refine_ls_restrained_S_all 1.032
_refine_ls_R_factor_all 0.0315
_refine_ls_R_factor_gt 0.0275
_refine_ls_shift/su_max 0.001
_refine_ls_shift/su_mean 0.000
_refine_ls_structure_factor_coef Fsqd
_refine_ls_weighting_details 'calc w=1/[\s^2^(Fo^2^)+(0.0328P)^2^+1.2638P] where P=(Fo^2^+2Fc^2^)/3'
_refine_ls_weighting_scheme calc
_refine_ls_wR_factor_gt 0.0714
_refine_ls_wR_factor_ref 0.0747
_reflns_number_gt 4748
_reflns_number_total 5287
_reflns_threshold_expression >2sigma(I)
_cod_data_source_file cg3008987_si_001.cif
_cod_data_source_block complex8
_cod_depositor_comments
;
The following automatic conversions were performed:

'_symmetry_cell_setting' value 'Triclinic' changed to 'triclinic'
according to /home/saulius/struct/CIF-dictionaries/cif_core.dic
dictionary named 'cif_core.dic' version 2.4.2 from 2011-04-26.

Automatic conversion script
Id: cif_fix_values 1891 2012-01-12 08:04:46Z andrius 
;
_cod_original_cell_volume 1357.47(12)
_cod_original_sg_symbol_H-M P-1
_cod_database_code 4506820

loop_
_symmetry_equiv_pos_as_xyz
'x, y, z'
'-x, -y, -z'

loop_
_atom_site_label
_atom_site_type_symbol
_atom_site_fract_x
_atom_site_fract_y
_atom_site_fract_z
_atom_site_U_iso_or_equiv
_atom_site_adp_type
_atom_site_occupancy
_atom_site_symmetry_multiplicity
_atom_site_calc_flag
_atom_site_refinement_flags
Ag1 Ag 0.63008(2) 0.362373(16) 0.233967(18) 0.03301(8) Uani 1 1 d .
Ag2 Ag 0.81834(3) 0.02778(3) 0.53319(2) 0.05433(9) Uani 1 1 d .
S1 S 0.36191(8) 0.25202(5) 0.18518(6) 0.02923(15) Uani 1 1 d .
S2 S 0.60017(7) 0.55925(5) 0.18803(6) 0.03121(15) Uani 1 1 d .
S3 S 1.01747(9) 0.14824(6) 0.47670(7) 0.04014(18) Uani 1 1 d .
S4 S 0.73404(9) 0.09433(6) 0.68981(7) 0.04147(18) Uani 1 1 d .
O1 O 0.7782(2) 0.38317(13) 0.06129(16) 0.0282(4) Uani 1 1 d .
O2 O 0.5660(2) 0.19008(14) 0.01671(15) 0.0296(4) Uani 1 1 d .
O3 O 0.5335(2) 0.35762(16) 0.42001(16) 0.0365(4) Uani 1 1 d .
O4 O 0.8039(2) 0.47765(15) 0.41693(16) 0.0354(4) Uani 1 1 d .
N1 N 0.8187(3) 0.2447(2) 0.2946(2) 0.0453(6) Uani 1 1 d .
N2 N 0.4101(3) 0.0380(2) 0.5960(2) 0.0476(7) Uani 1 1 d .
C1 C 0.8145(3) 0.2758(2) 0.0336(2) 0.0288(6) Uani 1 1 d .
H1A H 0.8537 0.2350 0.1003 0.035 Uiso 1 1 calc R
H1B H 0.8972 0.2802 -0.0013 0.035 Uiso 1 1 calc R
C2 C 0.6674(3) 0.2198(2) -0.0433(2) 0.0289(6) Uani 1 1 d .
H2A H 0.6144 0.2687 -0.1008 0.035 Uiso 1 1 calc R
H2B H 0.6929 0.1541 -0.0791 0.035 Uiso 1 1 calc R
C3 C 0.4275(3) 0.13289(19) -0.0387(2) 0.0259(5) Uani 1 1 d .
C4 C 0.3702(3) 0.1118(2) -0.1515(2) 0.0320(6) Uani 1 1 d .
H4A H 0.4304 0.1357 -0.1952 0.038 Uiso 1 1 calc R
C5 C 0.2252(4) 0.0559(2) -0.1996(3) 0.0394(7) Uani 1 1 d .
H5A H 0.1860 0.0415 -0.2766 0.047 Uiso 1 1 calc R
C6 C 0.1378(3) 0.0211(2) -0.1370(3) 0.0428(7) Uani 1 1 d .
H6A H 0.0377 -0.0165 -0.1704 0.051 Uiso 1 1 calc R
C7 C 0.1963(3) 0.0410(2) -0.0250(3) 0.0359(6) Uani 1 1 d .
H7A H 0.1355 0.0164 0.0181 0.043 Uiso 1 1 calc R
C8 C 0.3411(3) 0.09570(19) 0.0258(2) 0.0266(5) Uani 1 1 d .
C9 C 0.4049(3) 0.1151(2) 0.1478(2) 0.0284(5) Uani 1 1 d .
H9A H 0.5201 0.1078 0.1740 0.034 Uiso 1 1 calc R
H9B H 0.3556 0.0606 0.1825 0.034 Uiso 1 1 calc R
C10 C 0.3273(3) 0.2342(2) 0.3135(2) 0.0370(6) Uani 1 1 d .
H10A H 0.2511 0.2868 0.3207 0.044 Uiso 1 1 calc R
H10B H 0.2778 0.1603 0.3109 0.044 Uiso 1 1 calc R
C11 C 0.4713(4) 0.2485(2) 0.4133(3) 0.0395(7) Uani 1 1 d .
H11A H 0.4435 0.2338 0.4794 0.047 Uiso 1 1 calc R
H11B H 0.5504 0.1974 0.4077 0.047 Uiso 1 1 calc R
C12 C 0.6668(4) 0.3832(3) 0.5145(2) 0.0424(7) Uani 1 1 d .
H12A H 0.7443 0.3271 0.5221 0.051 Uiso 1 1 calc R
H12B H 0.6348 0.3857 0.5806 0.051 Uiso 1 1 calc R
C13 C 0.7386(4) 0.4921(3) 0.5019(3) 0.0405(7) Uani 1 1 d .
H13A H 0.6572 0.5459 0.4829 0.049 Uiso 1 1 calc R
H13B H 0.8217 0.5183 0.5709 0.049 Uiso 1 1 calc R
C14 C 0.8576(3) 0.5756(2) 0.3831(3) 0.0395(7) Uani 1 1 d .
H14A H 0.9316 0.5584 0.3435 0.047 Uiso 1 1 calc R
H14B H 0.9162 0.6231 0.4486 0.047 Uiso 1 1 calc R
C15 C 0.7246(4) 0.6368(2) 0.3097(3) 0.0404(7) Uani 1 1 d .
H15A H 0.7708 0.7024 0.2873 0.049 Uiso 1 1 calc R
H15B H 0.6581 0.6614 0.3526 0.049 Uiso 1 1 calc R
C16 C 0.6957(3) 0.5922(2) 0.0876(2) 0.0311(6) Uani 1 1 d .
H16A H 0.6365 0.5525 0.0171 0.037 Uiso 1 1 calc R
H16B H 0.6902 0.6709 0.0762 0.037 Uiso 1 1 calc R
C17 C 0.8638(3) 0.5646(2) 0.1201(2) 0.0283(5) Uani 1 1 d .
C18 C 0.9848(3) 0.6439(2) 0.1650(2) 0.0340(6) Uani 1 1 d .
H18A H 0.9602 0.7172 0.1725 0.041 Uiso 1 1 calc R
C19 C 1.1409(3) 0.6180(2) 0.1991(2) 0.0364(6) Uani 1 1 d .
H19A H 1.2228 0.6730 0.2302 0.044 Uiso 1 1 calc R
C20 C 1.1761(3) 0.5123(3) 0.1874(2) 0.0380(7) Uani 1 1 d .
H20A H 1.2830 0.4943 0.2105 0.046 Uiso 1 1 calc R
C21 C 1.0581(3) 0.4315(2) 0.1424(2) 0.0324(6) Uani 1 1 d .
H21A H 1.0839 0.3585 0.1349 0.039 Uiso 1 1 calc R
C22 C 0.9024(3) 0.4573(2) 0.1083(2) 0.0266(5) Uani 1 1 d .
C23 C 0.8999(3) 0.2034(2) 0.3679(2) 0.0326(6) Uani 1 1 d .
C24 C 0.5436(4) 0.0613(2) 0.6329(2) 0.0358(6) Uani 1 1 d .

loop_
_atom_site_aniso_label
_atom_site_aniso_U_11
_atom_site_aniso_U_22
_atom_site_aniso_U_33
_atom_site_aniso_U_23
_atom_site_aniso_U_13
_atom_site_aniso_U_12
Ag1 0.03976(13) 0.02723(12) 0.03424(14) 0.00425(9) 0.01489(10) 0.00213(8)
Ag2 0.04607(15) 0.0783(2) 0.04322(17) 0.00472(14) 0.02023(12) 0.00895(13)
S1 0.0356(3) 0.0248(3) 0.0307(4) 0.0032(3) 0.0149(3) 0.0059(2)
S2 0.0275(3) 0.0282(3) 0.0386(4) 0.0058(3) 0.0107(3) 0.0069(2)
S3 0.0419(4) 0.0330(4) 0.0429(5) 0.0083(3) 0.0090(3) 0.0080(3)
S4 0.0488(4) 0.0410(4) 0.0367(4) -0.0003(3) 0.0182(3) -0.0042(3)
O1 0.0264(9) 0.0215(8) 0.0373(11) 0.0002(8) 0.0115(8) 0.0023(7)
O2 0.0345(9) 0.0296(9) 0.0268(10) -0.0011(8) 0.0139(8) -0.0035(7)
O3 0.0433(11) 0.0359(10) 0.0282(11) 0.0034(8) 0.0087(9) 0.0021(8)
O4 0.0414(11) 0.0324(10) 0.0312(11) 0.0009(8) 0.0103(9) 0.0052(8)
N1 0.0591(16) 0.0419(14) 0.0377(16) 0.0056(12) 0.0173(13) 0.0173(12)
N2 0.0467(16) 0.0652(18) 0.0344(15) 0.0051(13) 0.0164(13) 0.0147(13)
C1 0.0338(13) 0.0239(12) 0.0338(15) 0.0039(11) 0.0175(12) 0.0071(10)
C2 0.0392(14) 0.0248(12) 0.0278(14) 0.0023(11) 0.0175(12) 0.0048(10)
C3 0.0311(12) 0.0173(11) 0.0290(14) 0.0013(10) 0.0089(11) 0.0051(9)
C4 0.0433(15) 0.0257(13) 0.0283(15) 0.0012(11) 0.0128(12) 0.0075(11)
C5 0.0451(16) 0.0327(15) 0.0328(16) -0.0037(12) 0.0027(13) 0.0076(12)
C6 0.0325(15) 0.0383(16) 0.048(2) -0.0045(14) 0.0013(14) 0.0016(12)
C7 0.0311(14) 0.0324(14) 0.0447(18) 0.0035(12) 0.0129(13) 0.0023(11)
C8 0.0307(13) 0.0193(11) 0.0296(14) 0.0030(10) 0.0090(11) 0.0063(9)
C9 0.0345(13) 0.0220(12) 0.0316(15) 0.0068(10) 0.0138(11) 0.0048(10)
C10 0.0443(16) 0.0344(14) 0.0395(17) 0.0013(12) 0.0241(14) 0.0010(12)
C11 0.0543(18) 0.0338(15) 0.0353(17) 0.0080(13) 0.0204(14) 0.0042(13)
C12 0.0470(17) 0.0522(18) 0.0263(16) 0.0054(13) 0.0091(13) 0.0054(14)
C13 0.0435(16) 0.0444(17) 0.0323(16) -0.0037(13) 0.0112(13) 0.0056(13)
C14 0.0395(15) 0.0356(15) 0.0389(18) 0.0004(13) 0.0079(13) -0.0018(12)
C15 0.0528(18) 0.0267(14) 0.0419(18) 0.0006(12) 0.0155(14) 0.0050(12)
C16 0.0354(14) 0.0242(12) 0.0341(16) 0.0082(11) 0.0107(12) 0.0062(10)
C17 0.0306(13) 0.0262(12) 0.0297(15) 0.0066(11) 0.0117(11) 0.0003(10)
C18 0.0430(15) 0.0262(13) 0.0353(16) 0.0054(11) 0.0166(13) -0.0036(11)
C19 0.0362(15) 0.0413(16) 0.0322(16) 0.0016(12) 0.0138(12) -0.0110(12)
C20 0.0262(13) 0.0524(18) 0.0367(17) 0.0071(14) 0.0118(12) 0.0005(12)
C21 0.0310(13) 0.0335(14) 0.0361(16) 0.0052(12) 0.0151(12) 0.0052(11)
C22 0.0280(12) 0.0273(12) 0.0270(14) 0.0041(10) 0.0123(11) 0.0000(10)
C23 0.0420(15) 0.0240(12) 0.0364(16) 0.0021(11) 0.0188(13) 0.0064(11)
C24 0.0502(18) 0.0356(15) 0.0265(15) 0.0066(12) 0.0178(13) 0.0115(13)

loop_
_atom_type_symbol
_atom_type_description
_atom_type_scat_dispersion_real
_atom_type_scat_dispersion_imag
_atom_type_scat_source
C C 0.0033 0.0016 'International Tables Vol C Tables 4.2.6.8 and 6.1.1.4'
H H 0.0000 0.0000 'International Tables Vol C Tables 4.2.6.8 and 6.1.1.4'
N N 0.0061 0.0033 'International Tables Vol C Tables 4.2.6.8 and 6.1.1.4'
O O 0.0106 0.0060 'International Tables Vol C Tables 4.2.6.8 and 6.1.1.4'
S S 0.1246 0.1234 'International Tables Vol C Tables 4.2.6.8 and 6.1.1.4'
Ag Ag -0.8971 1.1015 'International Tables Vol C Tables 4.2.6.8 and 6.1.1.4'

loop_
_geom_angle_atom_site_label_1
_geom_angle_atom_site_label_2
_geom_angle_atom_site_label_3
_geom_angle
_geom_angle_site_symmetry_1
_geom_angle_site_symmetry_3
N1 Ag1 S2 140.30(8) . .
N1 Ag1 S1 106.89(8) . .
S2 Ag1 S1 112.64(2) . .
N2 Ag2 S4 104.05(7) 2_656 .
N2 Ag2 S3 119.43(7) 2_656 .
S4 Ag2 S3 118.75(3) . .
N2 Ag2 S3 96.01(7) 2_656 2_756
S4 Ag2 S3 127.37(3) . 2_756
S3 Ag2 S3 90.33(2) . 2_756
C10 S1 C9 102.56(13) . .
C10 S1 Ag1 105.99(10) . .
C9 S1 Ag1 103.85(9) . .
C15 S2 C16 102.27(14) . .
C15 S2 Ag1 105.06(9) . .
C16 S2 Ag1 110.69(8) . .
C23 S3 Ag2 101.46(10) . .
C23 S3 Ag2 123.93(10) . 2_756
Ag2 S3 Ag2 89.67(2) . 2_756
C24 S4 Ag2 97.35(11) . .
C22 O1 C1 117.13(18) . .
C3 O2 C2 117.6(2) . .
C12 O3 C11 113.0(2) . .
C13 O4 C14 114.5(2) . .
C23 N1 Ag1 147.4(2) . .
C24 N2 Ag2 156.8(2) . 2_656
O1 C1 C2 107.83(19) . .
O2 C2 C1 108.7(2) . .
O2 C3 C4 124.6(2) . .
O2 C3 C8 115.2(2) . .
C4 C3 C8 120.2(2) . .
C5 C4 C3 119.7(3) . .
C6 C5 C4 120.5(3) . .
C5 C6 C7 119.5(3) . .
C6 C7 C8 121.6(3) . .
C7 C8 C3 118.5(3) . .
C7 C8 C9 121.1(2) . .
C3 C8 C9 120.3(2) . .
C8 C9 S1 109.15(16) . .
C11 C10 S1 115.2(2) . .
O3 C11 C10 107.5(2) . .
O3 C12 C13 107.8(2) . .
O4 C13 C12 106.8(2) . .
O4 C14 C15 113.1(2) . .
C14 C15 S2 114.7(2) . .
C17 C16 S2 113.78(18) . .
C18 C17 C22 118.6(2) . .
C18 C17 C16 120.9(2) . .
C22 C17 C16 120.5(2) . .
C19 C18 C17 121.1(3) . .
C20 C19 C18 119.3(3) . .
C19 C20 C21 120.9(3) . .
C22 C21 C20 119.8(3) . .
O1 C22 C21 123.8(2) . .
O1 C22 C17 115.9(2) . .
C21 C22 C17 120.3(2) . .
N1 C23 S3 177.7(3) . .
N2 C24 S4 178.1(3) . .

loop_
_geom_bond_atom_site_label_1
_geom_bond_atom_site_label_2
_geom_bond_distance
_geom_bond_site_symmetry_2
Ag1 N1 2.250(3) .
Ag1 S2 2.5319(7) .
Ag1 S1 2.5886(7) .
Ag2 N2 2.274(3) 2_656
Ag2 S4 2.5104(8) .
Ag2 S3 2.5807(8) .
Ag2 S3 2.7054(8) 2_756
S1 C10 1.810(3) .
S1 C9 1.831(3) .
S2 C15 1.811(3) .
S2 C16 1.828(3) .
S3 C23 1.657(3) .
S3 Ag2 2.7054(8) 2_756
S4 C24 1.653(3) .
O1 C22 1.367(3) .
O1 C1 1.438(3) .
O2 C3 1.363(3) .
O2 C2 1.425(3) .
O3 C12 1.419(4) .
O3 C11 1.422(3) .
O4 C13 1.417(4) .
O4 C14 1.420(3) .
N1 C23 1.149(4) .
N2 C24 1.155(4) .
N2 Ag2 2.274(3) 2_656
C1 C2 1.490(4) .
C3 C4 1.391(4) .
C3 C8 1.394(4) .
C4 C5 1.385(4) .
C5 C6 1.371(5) .
C6 C7 1.381(4) .
C7 C8 1.381(4) .
C8 C9 1.500(4) .
C10 C11 1.500(4) .
C12 C13 1.502(4) .
C14 C15 1.520(4) .
C16 C17 1.491(4) .
C17 C18 1.386(4) .
C17 C22 1.401(4) .
C18 C19 1.386(4) .
C19 C20 1.371(4) .
C20 C21 1.382(4) .
C21 C22 1.381(4) .
